data_7039540
loop_
_publ_author_name
'Moskalev, M. V.'
'Lukoyanov, A. N.'
'Baranov, E. V.'
'Fedushkin, I. L.'

_publ_section_title
;
 Unexpected reactivity of an alkylaluminum complex of a non-innocent
 1,2-bis[(2,6-diisopropylphenyl)imino]acenaphthene ligand (dpp-bian).
;
_journal_issue 40
_journal_name_full 'Dalton transactions (Cambridge, England : 2003)'
_journal_page_first 15872
_journal_page_last 15878
_journal_paper_doi 10.1039/c6dt01750a
_journal_volume 45
_journal_year 2016
_chemical_formula_sum 'C76 H92 Al2 N4 O'
_chemical_formula_weight 1131.49
_space_group_crystal_system triclinic
_space_group_IT_number 2
_space_group_name_Hall '-P 1'
_space_group_name_H-M_alt 'P -1'
_symmetry_space_group_name_Hall '-P 1'
_symmetry_space_group_name_H-M 'P -1'
_atom_sites_solution_hydrogens mixed
_atom_sites_solution_primary dual
_atom_sites_solution_secondary difmap
_audit_creation_method SHELXL-2014/7
_audit_update_record
;
2015-12-03 deposited with the CCDC.
2016-06-02 downloaded from the CCDC.
;
_cell_angle_alpha 80.8790(10)
_cell_angle_beta 76.9760(10)
_cell_angle_gamma 66.1710(10)
_cell_formula_units_Z 2
_cell_length_a 12.1969(4)
_cell_length_b 14.9121(5)
_cell_length_c 19.8954(7)
_cell_measurement_reflns_used 4567
_cell_measurement_temperature 100(2)
_cell_measurement_theta_max 24.68
_cell_measurement_theta_min 2.37
_cell_volume 3215.73(19)
_computing_cell_refinement 'Bruker SAINT'
_computing_data_collection 'Bruker SMART'
_computing_data_reduction 'Bruker SAINT'
_computing_molecular_graphics 'Bruker SHELXTL'
_computing_publication_material 'Bruker SHELXTL'
_computing_structure_refinement 'SHELXL-2014/7 (Sheldrick, 2014)'
_computing_structure_solution 'SHELXT-2014/4 (Sheldrick, 2014)'
_diffrn_ambient_temperature 100(2)
_diffrn_measured_fraction_theta_full 0.993
_diffrn_measured_fraction_theta_max 0.993
_diffrn_measurement_device_type 'Bruker Smart Apex (CCD)'
_diffrn_measurement_method '\w scans'
_diffrn_radiation_type MoK\a
_diffrn_radiation_wavelength 0.71073
_diffrn_reflns_av_R_equivalents 0.0361
_diffrn_reflns_av_unetI/netI 0.0547
_diffrn_reflns_Laue_measured_fraction_full 0.993
_diffrn_reflns_Laue_measured_fraction_max 0.993
_diffrn_reflns_limit_h_max 15
_diffrn_reflns_limit_h_min -15
_diffrn_reflns_limit_k_max 18
_diffrn_reflns_limit_k_min -18
_diffrn_reflns_limit_l_max 24
_diffrn_reflns_limit_l_min -24
_diffrn_reflns_number 28185
_diffrn_reflns_point_group_measured_fraction_full 0.993
_diffrn_reflns_point_group_measured_fraction_max 0.993
_diffrn_reflns_theta_full 25.242
_diffrn_reflns_theta_max 25.999
_diffrn_reflns_theta_min 1.764
_diffrn_source 'fine focus sealed tube'
_exptl_absorpt_coefficient_mu 0.093
_exptl_absorpt_correction_T_max 0.8878
_exptl_absorpt_correction_T_min 0.8261
_exptl_absorpt_correction_type multi-scan
_exptl_absorpt_process_details SADABS-2012/1
_exptl_crystal_colour red
_exptl_crystal_density_diffrn 1.169
_exptl_crystal_description prism
_exptl_crystal_F_000 1220
_exptl_crystal_size_max 0.290
_exptl_crystal_size_mid 0.140
_exptl_crystal_size_min 0.110
_refine_diff_density_max 0.340
_refine_diff_density_min -0.279
_refine_diff_density_rms 0.052
_refine_ls_extinction_method none
_refine_ls_goodness_of_fit_ref 0.997
_refine_ls_hydrogen_treatment mixed
_refine_ls_matrix_type full
_refine_ls_number_parameters 783
_refine_ls_number_reflns 12541
_refine_ls_number_restraints 1
_refine_ls_restrained_S_all 0.997
_refine_ls_R_factor_all 0.0740
_refine_ls_R_factor_gt 0.0472
_refine_ls_shift/su_max 0.000
_refine_ls_shift/su_mean 0.000
_refine_ls_structure_factor_coef Fsqd
_refine_ls_weighting_details 'w=1/[\s^2^(Fo^2^)+(0.0676P)^2^] where P=(Fo^2^+2Fc^2^)/3'
_refine_ls_weighting_scheme calc
_refine_ls_wR_factor_gt 0.1123
_refine_ls_wR_factor_ref 0.1225
_reflns_Friedel_coverage 0.000
_reflns_number_gt 8953
_reflns_number_total 12541
_reflns_threshold_expression 'I > 2\s(I)'
_cod_data_source_file c6dt01750a2.cif
_cod_data_source_block albian19m
_cod_depositor_comments 'Adding full bibliography for 7039538--7039540.cif.'
_cod_database_code 7039540
_shelx_shelxl_version_number 2014/7
_shelx_space_group_comment
;
The symmetry employed for this shelxl refinement is uniquely defined
by the following loop, which should always be used as a source of
symmetry information in preference to the above space-group names.
They are only intended as comments.
;
_shelx_estimated_absorpt_t_min 0.973
_shelx_estimated_absorpt_t_max 0.990

loop_
_space_group_symop_operation_xyz
'x, y, z'
'-x, -y, -z'

loop_
_atom_site_label
_atom_site_type_symbol
_atom_site_fract_x
_atom_site_fract_y
_atom_site_fract_z
_atom_site_U_iso_or_equiv
_atom_site_adp_type
_atom_site_occupancy
_atom_site_site_symmetry_order
_atom_site_calc_flag
_atom_site_refinement_flags_posn
_atom_site_refinement_flags_adp
Al1 Al 0.36583(5) 0.69947(4) 0.81333(3) 0.01541(13) Uani 1 1 d . .
Al2 Al 0.58451(5) 0.48012(4) 0.78147(3) 0.01806(13) Uani 1 1 d . .
O1 O 0.46351(10) 0.59004(8) 0.78016(6) 0.0190(3) Uani 1 1 d . .
N1 N 0.41012(14) 0.80592(10) 0.74563(8) 0.0153(3) Uani 1 1 d . .
H1 H 0.4676(15) 0.7706(14) 0.7199(9) 0.022(6) Uiso 1 1 d D .
N2 N 0.21202(12) 0.75259(10) 0.78397(7) 0.0152(3) Uani 1 1 d . .
N3 N 0.66870(13) 0.43285(10) 0.69384(7) 0.0179(3) Uani 1 1 d . .
N4 N 0.50044(14) 0.37943(11) 0.79177(7) 0.0189(3) Uani 1 1 d . .
H2 H 0.4237(19) 0.4257(15) 0.7927(10) 0.031(6) Uiso 1 1 d . .
C1 C 0.30682(15) 0.85269(12) 0.70983(9) 0.0152(4) Uani 1 1 d . .
C2 C 0.20965(15) 0.82455(12) 0.73177(9) 0.0161(4) Uani 1 1 d . .
C3 C 0.11490(15) 0.88548(12) 0.68924(9) 0.0167(4) Uani 1 1 d . .
C4 C 0.16776(15) 0.94426(12) 0.64192(9) 0.0167(4) Uani 1 1 d . .
C5 C 0.28715(15) 0.92575(12) 0.65201(9) 0.0166(4) Uani 1 1 d . .
C6 C 0.35004(16) 0.97799(13) 0.60906(9) 0.0195(4) Uani 1 1 d . .
H6A H 0.4299 0.9680 0.6140 0.023 Uiso 1 1 calc R U
C7 C 0.29256(17) 1.04741(13) 0.55706(9) 0.0222(4) Uani 1 1 d . .
H7A H 0.3363 1.0829 0.5272 0.027 Uiso 1 1 calc R U
C8 C 0.17746(17) 1.06520(13) 0.54812(9) 0.0221(4) Uani 1 1 d . .
H8A H 0.1428 1.1121 0.5128 0.027 Uiso 1 1 calc R U
C9 C 0.10968(16) 1.01297(13) 0.59211(9) 0.0191(4) Uani 1 1 d . .
C10 C -0.01046(16) 1.02252(13) 0.59117(10) 0.0225(4) Uani 1 1 d . .
H10A H -0.0545 1.0676 0.5580 0.027 Uiso 1 1 calc R U
C11 C -0.06347(16) 0.96727(13) 0.63760(10) 0.0233(4) Uani 1 1 d . .
H11A H -0.1446 0.9761 0.6362 0.028 Uiso 1 1 calc R U
C12 C -0.00239(16) 0.89733(13) 0.68777(9) 0.0206(4) Uani 1 1 d . .
H12A H -0.0414 0.8598 0.7194 0.025 Uiso 1 1 calc R U
C13 C 0.45778(16) 0.87284(12) 0.76503(9) 0.0167(4) Uani 1 1 d . .
C14 C 0.38455(17) 0.94305(13) 0.81287(9) 0.0207(4) Uani 1 1 d . .
C15 C 0.43641(18) 1.00134(14) 0.83124(10) 0.0275(4) Uani 1 1 d . .
H15A H 0.3886 1.0495 0.8633 0.033 Uiso 1 1 calc R U
C16 C 0.55491(19) 0.99137(15) 0.80432(11) 0.0313(5) Uani 1 1 d . .
H16A H 0.5883 1.0313 0.8185 0.038 Uiso 1 1 calc R U
C17 C 0.62476(18) 0.92308(14) 0.75664(10) 0.0264(4) Uani 1 1 d . .
H17A H 0.7063 0.9166 0.7381 0.032 Uiso 1 1 calc R U
C18 C 0.57754(16) 0.86312(13) 0.73517(9) 0.0189(4) Uani 1 1 d . .
C19 C 0.25269(16) 0.96048(13) 0.84419(9) 0.0230(4) Uani 1 1 d . .
H19A H 0.2373 0.9020 0.8371 0.028 Uiso 1 1 calc R U
C20 C 0.16735(18) 1.05064(14) 0.80684(11) 0.0326(5) Uani 1 1 d . .
H20A H 0.1851 1.0415 0.7573 0.049 Uiso 1 1 calc R U
H20B H 0.1797 1.1093 0.8137 0.049 Uiso 1 1 calc R U
H20C H 0.0826 1.0588 0.8256 0.049 Uiso 1 1 calc R U
C21 C 0.22359(19) 0.97254(15) 0.92221(10) 0.0315(5) Uani 1 1 d . .
H21A H 0.2848 0.9186 0.9449 0.047 Uiso 1 1 calc R U
H21B H 0.1427 0.9714 0.9414 0.047 Uiso 1 1 calc R U
H21C H 0.2247 1.0354 0.9301 0.047 Uiso 1 1 calc R U
C22 C 0.65642(16) 0.78757(14) 0.68351(10) 0.0211(4) Uani 1 1 d . .
C23 C 0.71609(17) 0.68705(14) 0.72123(10) 0.0275(4) Uani 1 1 d . .
H23A H 0.6528 0.6668 0.7508 0.041 Uiso 1 1 calc R U
H23B H 0.7692 0.6915 0.7498 0.041 Uiso 1 1 calc R U
H23C H 0.7644 0.6385 0.6872 0.041 Uiso 1 1 calc R U
C24 C 0.75367(18) 0.81717(15) 0.63321(11) 0.0315(5) Uani 1 1 d . .
H24A H 0.7159 0.8848 0.6137 0.047 Uiso 1 1 calc R U
H24B H 0.7905 0.7728 0.5958 0.047 Uiso 1 1 calc R U
H24C H 0.8168 0.8129 0.6580 0.047 Uiso 1 1 calc R U
C25 C 0.11394(15) 0.71848(12) 0.80319(9) 0.0166(4) Uani 1 1 d . .
C26 C 0.03418(16) 0.74176(13) 0.86684(9) 0.0196(4) Uani 1 1 d . .
C27 C -0.05609(17) 0.70320(14) 0.88663(10) 0.0248(4) Uani 1 1 d . .
H27A H -0.1107 0.7191 0.9293 0.030 Uiso 1 1 calc R U
C28 C -0.06786(17) 0.64250(14) 0.84554(10) 0.0267(4) Uani 1 1 d . .
H28A H -0.1283 0.6152 0.8605 0.032 Uiso 1 1 calc R U
C29 C 0.00914(16) 0.62176(14) 0.78239(10) 0.0243(4) Uani 1 1 d . .
H29A H -0.0001 0.5806 0.7540 0.029 Uiso 1 1 calc R U
C30 C 0.09997(15) 0.65944(13) 0.75911(9) 0.0186(4) Uani 1 1 d . .
C31 C 0.03991(17) 0.81183(13) 0.91225(9) 0.0216(4) Uani 1 1 d . .
H31A H 0.1202 0.8186 0.8962 0.026 Uiso 1 1 calc R U
C32 C -0.0594(2) 0.91306(15) 0.90220(12) 0.0407(6) Uani 1 1 d . .
H32A H -0.0474 0.9379 0.8536 0.061 Uiso 1 1 calc R U
H32B H -0.0554 0.9582 0.9315 0.061 Uiso 1 1 calc R U
H32C H -0.1393 0.9081 0.9150 0.061 Uiso 1 1 calc R U
C33 C 0.0317(2) 0.77605(16) 0.98867(10) 0.0331(5) Uani 1 1 d . .
H33A H 0.0940 0.7098 0.9939 0.050 Uiso 1 1 calc R U
H33B H -0.0492 0.7746 1.0071 0.050 Uiso 1 1 calc R U
H33C H 0.0451 0.8208 1.0141 0.050 Uiso 1 1 calc R U
C34 C 0.17990(16) 0.63595(13) 0.68821(9) 0.0194(4) Uani 1 1 d . .
H34A H 0.2176 0.6860 0.6736 0.023 Uiso 1 1 calc R U
C35 C 0.10701(18) 0.64169(15) 0.63306(10) 0.0284(5) Uani 1 1 d . .
H35A H 0.0447 0.7082 0.6289 0.043 Uiso 1 1 calc R U
H35B H 0.0677 0.5942 0.6466 0.043 Uiso 1 1 calc R U
H35C H 0.1620 0.6264 0.5885 0.043 Uiso 1 1 calc R U
C36 C 0.28278(17) 0.53508(14) 0.69180(10) 0.0279(4) Uani 1 1 d . .
H36A H 0.3346 0.5346 0.7231 0.042 Uiso 1 1 calc R U
H36B H 0.3315 0.5208 0.6455 0.042 Uiso 1 1 calc R U
H36C H 0.2483 0.4850 0.7091 0.042 Uiso 1 1 calc R U
C37 C 0.37352(17) 0.70897(14) 0.90899(9) 0.0234(4) Uani 1 1 d . .
H37A H 0.3049 0.7688 0.9263 0.028 Uiso 1 1 calc R U
H37B H 0.3620 0.6517 0.9376 0.028 Uiso 1 1 calc R U
C38 C 0.49258(18) 0.71277(14) 0.91943(10) 0.0278(5) Uani 1 1 d . .
H38A H 0.4960 0.7031 0.9689 0.042 Uiso 1 1 calc R U
H38B H 0.4955 0.7769 0.9010 0.042 Uiso 1 1 calc R U
H38C H 0.5621 0.6607 0.8950 0.042 Uiso 1 1 calc R U
C39 C 0.62935(16) 0.36621(12) 0.67785(9) 0.0177(4) Uani 1 1 d . .
C40 C 0.54335(16) 0.33961(13) 0.72375(9) 0.0187(4) Uani 1 1 d . .
C41 C 0.51306(16) 0.27036(13) 0.69551(9) 0.0204(4) Uani 1 1 d . .
C42 C 0.59107(16) 0.25314(13) 0.62993(9) 0.0198(4) Uani 1 1 d . .
C43 C 0.66507(16) 0.30914(12) 0.61637(9) 0.0181(4) Uani 1 1 d . .
C44 C 0.74826(16) 0.29849(13) 0.55559(9) 0.0211(4) Uani 1 1 d . .
H44A H 0.7994 0.3347 0.5448 0.025 Uiso 1 1 calc R U
C45 C 0.75558(17) 0.23189(13) 0.50936(9) 0.0225(4) Uani 1 1 d . .
H45A H 0.8132 0.2237 0.4675 0.027 Uiso 1 1 calc R U
C46 C 0.68216(16) 0.17885(13) 0.52313(10) 0.0225(4) Uani 1 1 d . .
H46A H 0.6896 0.1354 0.4908 0.027 Uiso 1 1 calc R U
C47 C 0.59589(17) 0.18861(13) 0.58508(9) 0.0218(4) Uani 1 1 d . .
C48 C 0.51273(19) 0.14044(14) 0.60647(10) 0.0294(5) Uani 1 1 d . .
H48A H 0.5110 0.0962 0.5776 0.035 Uiso 1 1 calc R U
C49 C 0.43527(19) 0.15798(15) 0.66872(10) 0.0322(5) Uani 1 1 d . .
H49A H 0.3796 0.1259 0.6818 0.039 Uiso 1 1 calc R U
C50 C 0.43457(18) 0.22221(14) 0.71468(10) 0.0276(4) Uani 1 1 d . .
H50A H 0.3806 0.2316 0.7580 0.033 Uiso 1 1 calc R U
C51 C 0.75182(16) 0.46697(13) 0.64485(9) 0.0196(4) Uani 1 1 d . .
C52 C 0.70931(16) 0.53784(13) 0.59042(9) 0.0212(4) Uani 1 1 d . .
C53 C 0.78693(17) 0.58194(14) 0.55128(10) 0.0264(4) Uani 1 1 d . .
H53A H 0.7586 0.6314 0.5157 0.032 Uiso 1 1 calc R U
C54 C 0.90425(18) 0.55553(15) 0.56279(10) 0.0289(5) Uani 1 1 d . .
H54A H 0.9541 0.5890 0.5372 0.035 Uiso 1 1 calc R U
C55 C 0.94777(17) 0.48000(14) 0.61191(10) 0.0273(4) Uani 1 1 d . .
H55A H 1.0301 0.4586 0.6175 0.033 Uiso 1 1 calc R U
C56 C 0.87389(16) 0.43461(13) 0.65343(9) 0.0220(4) Uani 1 1 d . .
C57 C 0.58335(17) 0.56694(13) 0.57340(9) 0.0213(4) Uani 1 1 d . .
H57A H 0.5534 0.5138 0.5949 0.026 Uiso 1 1 calc R U
C58 C 0.58647(18) 0.57396(15) 0.49583(10) 0.0292(5) Uani 1 1 d . .
H58A H 0.6484 0.5136 0.4764 0.044 Uiso 1 1 calc R U
H58B H 0.6064 0.6304 0.4737 0.044 Uiso 1 1 calc R U
H58C H 0.5066 0.5824 0.4875 0.044 Uiso 1 1 calc R U
C59 C 0.49298(17) 0.66234(14) 0.60457(10) 0.0254(4) Uani 1 1 d . .
H59A H 0.4859 0.6539 0.6550 0.038 Uiso 1 1 calc R U
H59B H 0.4132 0.6789 0.5924 0.038 Uiso 1 1 calc R U
H59C H 0.5219 0.7155 0.5863 0.038 Uiso 1 1 calc R U
C60 C 0.92946(17) 0.34693(14) 0.70295(10) 0.0258(4) Uani 1 1 d . .
H60A H 0.8612 0.3328 0.7347 0.031 Uiso 1 1 calc R U
C61 C 1.0073(2) 0.25668(15) 0.66256(12) 0.0383(5) Uani 1 1 d . .
H61A H 0.9568 0.2426 0.6371 0.058 Uiso 1 1 calc R U
H61B H 1.0415 0.2001 0.6948 0.058 Uiso 1 1 calc R U
H61C H 1.0737 0.2693 0.6299 0.058 Uiso 1 1 calc R U
C62 C 1.00417(19) 0.36568(16) 0.74761(11) 0.0347(5) Uani 1 1 d . .
H62A H 0.9530 0.4237 0.7734 0.052 Uiso 1 1 calc R U
H62B H 1.0739 0.3770 0.7178 0.052 Uiso 1 1 calc R U
H62C H 1.0334 0.3084 0.7802 0.052 Uiso 1 1 calc R U
C63 C 0.49494(16) 0.30439(13) 0.84894(9) 0.0192(4) Uani 1 1 d . .
C64 C 0.38099(17) 0.31073(13) 0.88770(9) 0.0215(4) Uani 1 1 d . .
C65 C 0.37709(18) 0.23570(14) 0.93876(10) 0.0267(4) Uani 1 1 d . .
H65A H 0.3009 0.2387 0.9657 0.032 Uiso 1 1 calc R U
C66 C 0.48202(19) 0.15719(14) 0.95087(10) 0.0280(5) Uani 1 1 d . .
H66A H 0.4777 0.1064 0.9855 0.034 Uiso 1 1 calc R U
C67 C 0.59276(18) 0.15269(14) 0.91265(10) 0.0261(4) Uani 1 1 d . .
H67A H 0.6644 0.0985 0.9216 0.031 Uiso 1 1 calc R U
C68 C 0.60281(17) 0.22547(13) 0.86110(9) 0.0218(4) Uani 1 1 d . .
C69 C 0.26410(17) 0.39845(14) 0.87753(10) 0.0262(4) Uani 1 1 d . .
C70 C 0.14881(19) 0.37612(17) 0.90013(12) 0.0408(6) Uani 1 1 d . .
H70A H 0.1605 0.3165 0.8797 0.061 Uiso 1 1 calc R U
H70B H 0.0799 0.4315 0.8845 0.061 Uiso 1 1 calc R U
H70C H 0.1321 0.3660 0.9507 0.061 Uiso 1 1 calc R U
C71 C 0.2520(2) 0.48465(15) 0.91485(12) 0.0380(5) Uani 1 1 d . .
H71A H 0.3249 0.5001 0.8988 0.057 Uiso 1 1 calc R U
H71B H 0.2432 0.4671 0.9648 0.057 Uiso 1 1 calc R U
H71C H 0.1801 0.5421 0.9049 0.057 Uiso 1 1 calc R U
C72 C 0.72862(17) 0.21586(13) 0.82158(10) 0.0242(4) Uani 1 1 d . .
H72A H 0.7204 0.2792 0.7933 0.029 Uiso 1 1 calc R U
C73 C 0.81674(18) 0.19885(14) 0.87083(10) 0.0295(5) Uani 1 1 d . .
H73A H 0.7791 0.2484 0.9049 0.044 Uiso 1 1 calc R U
H73B H 0.8922 0.2042 0.8443 0.044 Uiso 1 1 calc R U
H73C H 0.8352 0.1331 0.8947 0.044 Uiso 1 1 calc R U
C74 C 0.78056(18) 0.13385(14) 0.77173(10) 0.0290(5) Uani 1 1 d . .
H74A H 0.7235 0.1461 0.7405 0.044 Uiso 1 1 calc R U
H74B H 0.7925 0.0704 0.7983 0.044 Uiso 1 1 calc R U
H74C H 0.8588 0.1327 0.7446 0.044 Uiso 1 1 calc R U
C75 C 0.68631(17) 0.45931(14) 0.85044(9) 0.0227(4) Uani 1 1 d . .
H75A H 0.7601 0.3988 0.8412 0.027 Uiso 1 1 calc R U
H75B H 0.7131 0.5150 0.8446 0.027 Uiso 1 1 calc R U
C76 C 0.62361(19) 0.44992(15) 0.92563(10) 0.0297(5) Uani 1 1 d . .
H76A H 0.6780 0.4450 0.9568 0.045 Uiso 1 1 calc R U
H76B H 0.6047 0.3908 0.9334 0.045 Uiso 1 1 calc R U
H76C H 0.5481 0.5079 0.9348 0.045 Uiso 1 1 calc R U
H22A H 0.6036(13) 0.7803(12) 0.6555(8) 0.013(4) Uiso 1 1 d D .
H69A H 0.2679(17) 0.4186(14) 0.8258(11) 0.034(6) Uiso 1 1 d . .

loop_
_atom_site_aniso_label
_atom_site_aniso_U_11
_atom_site_aniso_U_22
_atom_site_aniso_U_33
_atom_site_aniso_U_23
_atom_site_aniso_U_13
_atom_site_aniso_U_12
Al1 0.0161(3) 0.0136(3) 0.0160(3) -0.0005(2) -0.0041(2) -0.0049(2)
Al2 0.0200(3) 0.0148(3) 0.0185(3) -0.0013(2) -0.0048(2) -0.0051(2)
O1 0.0192(7) 0.0158(6) 0.0208(7) -0.0018(5) -0.0042(5) -0.0051(5)
N1 0.0133(8) 0.0128(8) 0.0193(8) -0.0042(6) -0.0036(6) -0.0029(7)
N2 0.0151(7) 0.0140(7) 0.0166(7) -0.0004(6) -0.0029(6) -0.0057(6)
N3 0.0195(8) 0.0152(8) 0.0194(8) -0.0012(6) -0.0038(6) -0.0068(7)
N4 0.0212(9) 0.0153(8) 0.0191(8) -0.0007(6) -0.0045(7) -0.0057(7)
C1 0.0157(9) 0.0137(9) 0.0161(9) -0.0011(7) -0.0045(7) -0.0049(7)
C2 0.0165(9) 0.0144(9) 0.0156(9) -0.0035(7) -0.0013(7) -0.0042(8)
C3 0.0164(9) 0.0135(9) 0.0175(9) -0.0025(7) -0.0027(7) -0.0028(8)
C4 0.0172(9) 0.0136(9) 0.0172(9) -0.0040(7) -0.0037(7) -0.0025(8)
C5 0.0186(9) 0.0121(9) 0.0173(9) -0.0050(7) -0.0013(7) -0.0037(8)
C6 0.0230(10) 0.0188(9) 0.0194(9) -0.0017(7) -0.0051(8) -0.0100(8)
C7 0.0290(11) 0.0191(10) 0.0200(10) 0.0007(8) -0.0021(8) -0.0126(9)
C8 0.0310(11) 0.0161(9) 0.0175(9) 0.0030(7) -0.0067(8) -0.0074(9)
C9 0.0225(10) 0.0156(9) 0.0168(9) -0.0039(7) -0.0044(8) -0.0033(8)
C10 0.0241(10) 0.0172(10) 0.0243(10) -0.0006(8) -0.0102(8) -0.0031(8)
C11 0.0176(10) 0.0227(10) 0.0298(11) -0.0014(8) -0.0095(8) -0.0053(8)
C12 0.0194(10) 0.0180(9) 0.0235(10) -0.0005(8) -0.0040(8) -0.0066(8)
C13 0.0201(9) 0.0138(9) 0.0180(9) 0.0002(7) -0.0068(7) -0.0071(8)
C14 0.0277(10) 0.0154(9) 0.0186(9) 0.0011(7) -0.0075(8) -0.0069(8)
C15 0.0358(12) 0.0217(10) 0.0272(11) -0.0084(8) -0.0040(9) -0.0115(9)
C16 0.0369(12) 0.0297(12) 0.0372(12) -0.0099(9) -0.0068(10) -0.0201(10)
C17 0.0257(11) 0.0289(11) 0.0315(11) -0.0004(9) -0.0073(9) -0.0168(9)
C18 0.0196(10) 0.0167(9) 0.0202(9) 0.0007(7) -0.0065(8) -0.0061(8)
C19 0.0237(10) 0.0187(10) 0.0244(10) -0.0062(8) -0.0004(8) -0.0061(8)
C20 0.0259(11) 0.0234(11) 0.0382(12) -0.0046(9) -0.0028(9) 0.0003(9)
C21 0.0372(12) 0.0287(11) 0.0269(11) -0.0113(9) 0.0031(9) -0.0120(10)
C22 0.0165(9) 0.0243(10) 0.0245(10) -0.0039(8) -0.0034(8) -0.0091(8)
C23 0.0230(10) 0.0232(11) 0.0333(11) -0.0050(9) -0.0045(9) -0.0051(9)
C24 0.0276(11) 0.0320(12) 0.0362(12) -0.0091(9) 0.0038(9) -0.0152(10)
C25 0.0144(9) 0.0139(9) 0.0193(9) 0.0027(7) -0.0047(7) -0.0037(7)
C26 0.0178(9) 0.0178(9) 0.0193(9) 0.0018(7) -0.0027(7) -0.0043(8)
C27 0.0196(10) 0.0296(11) 0.0222(10) -0.0004(8) 0.0013(8) -0.0096(9)
C28 0.0236(10) 0.0341(11) 0.0280(11) 0.0037(9) -0.0044(8) -0.0191(9)
C29 0.0238(10) 0.0271(11) 0.0268(10) -0.0016(8) -0.0055(8) -0.0141(9)
C30 0.0159(9) 0.0176(9) 0.0204(9) 0.0010(7) -0.0046(7) -0.0047(8)
C31 0.0220(10) 0.0206(10) 0.0206(10) -0.0029(8) 0.0002(8) -0.0081(8)
C32 0.0498(14) 0.0259(12) 0.0380(13) -0.0069(10) -0.0128(11) -0.0016(11)
C33 0.0432(13) 0.0383(12) 0.0210(10) -0.0004(9) -0.0050(9) -0.0199(11)
C34 0.0193(10) 0.0189(10) 0.0211(10) -0.0022(8) -0.0035(8) -0.0082(8)
C35 0.0279(11) 0.0362(12) 0.0240(10) -0.0021(9) -0.0067(9) -0.0144(10)
C36 0.0287(11) 0.0270(11) 0.0227(10) -0.0021(8) -0.0049(8) -0.0050(9)
C37 0.0261(10) 0.0214(10) 0.0205(10) -0.0012(8) -0.0063(8) -0.0061(9)
C38 0.0355(12) 0.0271(11) 0.0238(10) -0.0010(8) -0.0125(9) -0.0116(10)
C39 0.0184(9) 0.0137(9) 0.0196(9) -0.0013(7) -0.0076(7) -0.0024(8)
C40 0.0213(10) 0.0159(9) 0.0183(9) -0.0015(7) -0.0047(8) -0.0058(8)
C41 0.0221(10) 0.0175(9) 0.0213(10) -0.0001(7) -0.0070(8) -0.0062(8)
C42 0.0237(10) 0.0159(9) 0.0204(10) 0.0012(7) -0.0086(8) -0.0068(8)
C43 0.0184(9) 0.0139(9) 0.0208(9) -0.0002(7) -0.0069(8) -0.0035(8)
C44 0.0217(10) 0.0178(10) 0.0229(10) -0.0008(8) -0.0060(8) -0.0058(8)
C45 0.0261(10) 0.0183(10) 0.0203(10) -0.0021(8) -0.0048(8) -0.0051(8)
C46 0.0268(10) 0.0164(9) 0.0242(10) -0.0052(8) -0.0085(8) -0.0046(8)
C47 0.0273(10) 0.0175(10) 0.0216(10) 0.0007(8) -0.0095(8) -0.0077(8)
C48 0.0429(13) 0.0253(11) 0.0287(11) -0.0051(9) -0.0094(10) -0.0192(10)
C49 0.0424(13) 0.0338(12) 0.0319(12) -0.0028(9) -0.0052(10) -0.0269(11)
C50 0.0335(12) 0.0277(11) 0.0260(11) -0.0016(9) -0.0041(9) -0.0170(10)
C51 0.0218(10) 0.0169(9) 0.0212(9) -0.0074(8) -0.0008(8) -0.0078(8)
C52 0.0230(10) 0.0195(10) 0.0203(9) -0.0071(8) -0.0009(8) -0.0069(8)
C53 0.0315(11) 0.0230(10) 0.0226(10) -0.0020(8) -0.0013(9) -0.0101(9)
C54 0.0309(11) 0.0274(11) 0.0291(11) -0.0076(9) 0.0063(9) -0.0160(10)
C55 0.0200(10) 0.0278(11) 0.0341(11) -0.0109(9) 0.0005(9) -0.0089(9)
C56 0.0224(10) 0.0188(10) 0.0256(10) -0.0073(8) -0.0025(8) -0.0078(8)
C57 0.0275(10) 0.0190(10) 0.0187(9) -0.0006(8) -0.0041(8) -0.0104(9)
C58 0.0355(12) 0.0284(11) 0.0223(10) -0.0030(8) -0.0088(9) -0.0085(10)
C59 0.0254(10) 0.0252(11) 0.0255(10) -0.0036(8) -0.0068(8) -0.0077(9)
C60 0.0219(10) 0.0227(10) 0.0326(11) -0.0036(9) -0.0073(8) -0.0066(9)
C61 0.0377(13) 0.0242(11) 0.0459(14) -0.0055(10) -0.0131(11) -0.0005(10)
C62 0.0335(12) 0.0356(12) 0.0393(13) -0.0007(10) -0.0162(10) -0.0134(10)
C63 0.0263(10) 0.0154(9) 0.0169(9) -0.0004(7) -0.0065(8) -0.0077(8)
C64 0.0270(10) 0.0206(10) 0.0197(10) -0.0021(8) -0.0053(8) -0.0112(9)
C65 0.0337(11) 0.0283(11) 0.0205(10) -0.0007(8) -0.0036(9) -0.0155(10)
C66 0.0441(13) 0.0199(10) 0.0222(10) 0.0020(8) -0.0083(9) -0.0146(10)
C67 0.0351(12) 0.0171(10) 0.0241(10) -0.0009(8) -0.0107(9) -0.0055(9)
C68 0.0301(11) 0.0167(9) 0.0205(10) -0.0036(8) -0.0078(8) -0.0082(9)
C69 0.0229(10) 0.0288(11) 0.0255(11) 0.0046(9) -0.0042(8) -0.0109(9)
C70 0.0295(12) 0.0476(14) 0.0431(14) 0.0112(11) -0.0072(10) -0.0175(11)
C71 0.0342(12) 0.0256(11) 0.0486(14) -0.0033(10) -0.0047(10) -0.0070(10)
C72 0.0261(10) 0.0170(10) 0.0270(10) -0.0010(8) -0.0082(8) -0.0040(8)
C73 0.0306(11) 0.0203(10) 0.0346(12) -0.0008(9) -0.0131(9) -0.0034(9)
C74 0.0279(11) 0.0222(11) 0.0312(11) -0.0066(9) -0.0051(9) -0.0021(9)
C75 0.0265(10) 0.0194(10) 0.0221(10) -0.0023(8) -0.0071(8) -0.0069(9)
C76 0.0386(12) 0.0259(11) 0.0233(10) 0.0002(8) -0.0096(9) -0.0095(10)

loop_
_atom_type_symbol
_atom_type_description
_atom_type_scat_dispersion_real
_atom_type_scat_dispersion_imag
_atom_type_scat_source
C C 0.0033 0.0016 'International Tables Vol C Tables 4.2.6.8 and 6.1.1.4'
H H 0.0000 0.0000 'International Tables Vol C Tables 4.2.6.8 and 6.1.1.4'
N N 0.0061 0.0033 'International Tables Vol C Tables 4.2.6.8 and 6.1.1.4'
O O 0.0106 0.0060 'International Tables Vol C Tables 4.2.6.8 and 6.1.1.4'
Al Al 0.0645 0.0514 'International Tables Vol C Tables 4.2.6.8 and 6.1.1.4'

loop_
_geom_angle_atom_site_label_1
_geom_angle_atom_site_label_2
_geom_angle_atom_site_label_3
_geom_angle
O1 Al1 N2 114.11(6)
O1 Al1 C37 114.30(7)
N2 Al1 C37 119.63(7)
O1 Al1 N1 104.82(6)
N2 Al1 N1 87.36(6)
C37 Al1 N1 112.35(7)
O1 Al2 N3 115.68(6)
O1 Al2 C75 116.16(7)
N3 Al2 C75 115.85(7)
O1 Al2 N4 101.92(6)
N3 Al2 N4 87.70(6)
C75 Al2 N4 115.14(7)
Al2 O1 Al1 153.03(8)
C1 N1 C13 115.63(13)
C1 N1 Al1 103.34(10)
C13 N1 Al1 124.25(11)
C1 N1 H1 109.0(14)
C13 N1 H1 103.4(13)
Al1 N1 H1 99.4(12)
C2 N2 C25 120.49(14)
C2 N2 Al1 110.25(11)
C25 N2 Al1 128.72(11)
C39 N3 C51 121.60(14)
C39 N3 Al2 110.59(11)
C51 N3 Al2 127.42(11)
C40 N4 C63 112.99(13)
C40 N4 Al2 102.14(10)
C63 N4 Al2 128.23(11)
C40 N4 H2 108.2(13)
C63 N4 H2 107.5(13)
Al2 N4 H2 95.4(12)
C2 C1 C5 111.33(15)
C2 C1 N1 117.81(15)
C5 C1 N1 130.85(15)
N2 C2 C1 120.82(15)
N2 C2 C3 131.79(15)
C1 C2 C3 107.39(14)
C12 C3 C4 118.68(16)
C12 C3 C2 136.31(16)
C4 C3 C2 104.99(14)
C9 C4 C3 124.23(16)
C9 C4 C5 124.13(16)
C3 C4 C5 111.64(15)
C6 C5 C4 117.93(16)
C6 C5 C1 137.49(16)
C4 C5 C1 104.56(14)
C5 C6 C7 118.59(17)
C5 C6 H6A 120.7
C7 C6 H6A 120.7
C8 C7 C6 123.04(17)
C8 C7 H7A 118.5
C6 C7 H7A 118.5
C7 C8 C9 119.71(16)
C7 C8 H8A 120.1
C9 C8 H8A 120.1
C4 C9 C10 115.80(16)
C4 C9 C8 116.59(16)
C10 C9 C8 127.61(16)
C11 C10 C9 120.51(17)
C11 C10 H10A 119.7
C9 C10 H10A 119.7
C10 C11 C12 122.76(17)
C10 C11 H11A 118.6
C12 C11 H11A 118.6
C3 C12 C11 118.01(16)
C3 C12 H12A 121.0
C11 C12 H12A 121.0
C18 C13 C14 121.75(16)
C18 C13 N1 118.12(15)
C14 C13 N1 120.12(15)
C15 C14 C13 117.40(17)
C15 C14 C19 118.38(16)
C13 C14 C19 124.20(16)
C16 C15 C14 122.07(18)
C16 C15 H15A 119.0
C14 C15 H15A 119.0
C15 C16 C17 119.69(18)
C15 C16 H16A 120.2
C17 C16 H16A 120.2
C16 C17 C18 121.12(18)
C16 C17 H17A 119.4
C18 C17 H17A 119.4
C17 C18 C13 117.93(16)
C17 C18 C22 120.26(16)
C13 C18 C22 121.77(15)
C14 C19 C20 110.21(15)
C14 C19 C21 112.72(15)
C20 C19 C21 110.05(16)
C14 C19 H19A 107.9
C20 C19 H19A 107.9
C21 C19 H19A 107.9
C19 C20 H20A 109.5
C19 C20 H20B 109.5
H20A C20 H20B 109.5
C19 C20 H20C 109.5
H20A C20 H20C 109.5
H20B C20 H20C 109.5
C19 C21 H21A 109.5
C19 C21 H21B 109.5
H21A C21 H21B 109.5
C19 C21 H21C 109.5
H21A C21 H21C 109.5
H21B C21 H21C 109.5
C18 C22 C23 110.36(15)
C18 C22 C24 113.30(15)
C23 C22 C24 110.20(15)
C18 C22 H22A 108.4(9)
C23 C22 H22A 107.2(10)
C24 C22 H22A 107.1(8)
C22 C23 H23A 109.5
C22 C23 H23B 109.5
H23A C23 H23B 109.5
C22 C23 H23C 109.5
H23A C23 H23C 109.5
H23B C23 H23C 109.5
C22 C24 H24A 109.5
C22 C24 H24B 109.5
H24A C24 H24B 109.5
C22 C24 H24C 109.5
H24A C24 H24C 109.5
H24B C24 H24C 109.5
C26 C25 C30 120.42(15)
C26 C25 N2 119.58(15)
C30 C25 N2 119.98(15)
C27 C26 C25 118.87(16)
C27 C26 C31 119.43(16)
C25 C26 C31 121.62(15)
C28 C27 C26 121.39(17)
C28 C27 H27A 119.3
C26 C27 H27A 119.3
C27 C28 C29 119.35(17)
C27 C28 H28A 120.3
C29 C28 H28A 120.3
C28 C29 C30 122.00(17)
C28 C29 H29A 119.0
C30 C29 H29A 119.0
C29 C30 C25 117.89(16)
C29 C30 C34 119.49(16)
C25 C30 C34 122.61(15)
C26 C31 C32 109.64(16)
C26 C31 C33 113.75(15)
C32 C31 C33 110.62(16)
C26 C31 H31A 107.5
C32 C31 H31A 107.5
C33 C31 H31A 107.5
C31 C32 H32A 109.5
C31 C32 H32B 109.5
H32A C32 H32B 109.5
C31 C32 H32C 109.5
H32A C32 H32C 109.5
H32B C32 H32C 109.5
C31 C33 H33A 109.5
C31 C33 H33B 109.5
H33A C33 H33B 109.5
C31 C33 H33C 109.5
H33A C33 H33C 109.5
H33B C33 H33C 109.5
C36 C34 C30 110.89(15)
C36 C34 C35 110.05(15)
C30 C34 C35 112.49(14)
C36 C34 H34A 107.7
C30 C34 H34A 107.7
C35 C34 H34A 107.7
C34 C35 H35A 109.5
C34 C35 H35B 109.5
H35A C35 H35B 109.5
C34 C35 H35C 109.5
H35A C35 H35C 109.5
H35B C35 H35C 109.5
C34 C36 H36A 109.5
C34 C36 H36B 109.5
H36A C36 H36B 109.5
C34 C36 H36C 109.5
H36A C36 H36C 109.5
H36B C36 H36C 109.5
C38 C37 Al1 115.06(13)
C38 C37 H37A 108.5
Al1 C37 H37A 108.5
C38 C37 H37B 108.5
Al1 C37 H37B 108.5
H37A C37 H37B 107.5
C37 C38 H38A 109.5
C37 C38 H38B 109.5
H38A C38 H38B 109.5
C37 C38 H38C 109.5
H38A C38 H38C 109.5
H38B C38 H38C 109.5
N3 C39 C40 120.67(16)
N3 C39 C43 131.77(16)
C40 C39 C43 107.54(15)
C39 C40 C41 111.32(15)
C39 C40 N4 118.40(15)
C41 C40 N4 130.23(15)
C50 C41 C42 117.63(16)
C50 C41 C40 137.98(17)
C42 C41 C40 104.39(15)
C47 C42 C43 124.04(17)
C47 C42 C41 124.47(16)
C43 C42 C41 111.48(15)
C44 C43 C42 118.53(16)
C44 C43 C39 136.26(16)
C42 C43 C39 105.20(15)
C43 C44 C45 118.27(17)
C43 C44 H44A 120.9
C45 C44 H44A 120.9
C46 C45 C44 122.36(17)
C46 C45 H45A 118.8
C44 C45 H45A 118.8
C45 C46 C47 120.48(17)
C45 C46 H46A 119.8
C47 C46 H46A 119.8
C42 C47 C46 116.32(16)
C42 C47 C48 116.31(17)
C46 C47 C48 127.38(17)
C49 C48 C47 119.82(17)
C49 C48 H48A 120.1
C47 C48 H48A 120.1
C48 C49 C50 122.81(18)
C48 C49 H49A 118.6
C50 C49 H49A 118.6
C41 C50 C49 118.91(18)
C41 C50 H50A 120.5
C49 C50 H50A 120.5
C56 C51 C52 120.12(16)
C56 C51 N3 119.90(16)
C52 C51 N3 119.86(16)
C53 C52 C51 118.12(17)
C53 C52 C57 119.34(16)
C51 C52 C57 122.53(16)
C54 C53 C52 121.77(18)
C54 C53 H53A 119.1
C52 C53 H53A 119.1
C55 C54 C53 119.16(18)
C55 C54 H54A 120.4
C53 C54 H54A 120.4
C54 C55 C56 121.54(18)
C54 C55 H55A 119.2
C56 C55 H55A 119.2
C55 C56 C51 118.82(17)
C55 C56 C60 119.07(17)
C51 C56 C60 121.96(16)
C52 C57 C58 112.09(15)
C52 C57 C59 111.76(14)
C58 C57 C59 110.77(15)
C52 C57 H57A 107.3
C58 C57 H57A 107.3
C59 C57 H57A 107.3
C57 C58 H58A 109.5
C57 C58 H58B 109.5
H58A C58 H58B 109.5
C57 C58 H58C 109.5
H58A C58 H58C 109.5
H58B C58 H58C 109.5
C57 C59 H59A 109.5
C57 C59 H59B 109.5
H59A C59 H59B 109.5
C57 C59 H59C 109.5
H59A C59 H59C 109.5
H59B C59 H59C 109.5
C56 C60 C61 109.79(16)
C56 C60 C62 113.23(16)
C61 C60 C62 110.37(16)
C56 C60 H60A 107.7
C61 C60 H60A 107.7
C62 C60 H60A 107.7
C60 C61 H61A 109.5
C60 C61 H61B 109.5
H61A C61 H61B 109.5
C60 C61 H61C 109.5
H61A C61 H61C 109.5
H61B C61 H61C 109.5
C60 C62 H62A 109.5
C60 C62 H62B 109.5
H62A C62 H62B 109.5
C60 C62 H62C 109.5
H62A C62 H62C 109.5
H62B C62 H62C 109.5
C64 C63 C68 121.45(16)
C64 C63 N4 119.00(15)
C68 C63 N4 119.46(16)
C65 C64 C63 118.10(17)
C65 C64 C69 119.88(16)
C63 C64 C69 121.97(16)
C66 C65 C64 121.18(18)
C66 C65 H65A 119.4
C64 C65 H65A 119.4
C67 C66 C65 119.82(18)
C67 C66 H66A 120.1
C65 C66 H66A 120.1
C66 C67 C68 121.78(18)
C66 C67 H67A 119.1
C68 C67 H67A 119.1
C67 C68 C63 117.67(17)
C67 C68 C72 118.68(17)
C63 C68 C72 123.64(16)
C64 C69 C71 110.24(16)
C64 C69 C70 114.07(16)
C71 C69 C70 109.94(17)
C64 C69 H69A 108.4(11)
C71 C69 H69A 109.2(11)
C70 C69 H69A 104.8(11)
C69 C70 H70A 109.5
C69 C70 H70B 109.5
H70A C70 H70B 109.5
C69 C70 H70C 109.5
H70A C70 H70C 109.5
H70B C70 H70C 109.5
C69 C71 H71A 109.5
C69 C71 H71B 109.5
H71A C71 H71B 109.5
C69 C71 H71C 109.5
H71A C71 H71C 109.5
H71B C71 H71C 109.5
C68 C72 C73 111.48(16)
C68 C72 C74 111.44(16)
C73 C72 C74 110.55(15)
C68 C72 H72A 107.7
C73 C72 H72A 107.7
C74 C72 H72A 107.7
C72 C73 H73A 109.5
C72 C73 H73B 109.5
H73A C73 H73B 109.5
C72 C73 H73C 109.5
H73A C73 H73C 109.5
H73B C73 H73C 109.5
C72 C74 H74A 109.5
C72 C74 H74B 109.5
H74A C74 H74B 109.5
C72 C74 H74C 109.5
H74A C74 H74C 109.5
H74B C74 H74C 109.5
C76 C75 Al2 114.61(13)
C76 C75 H75A 108.6
Al2 C75 H75A 108.6
C76 C75 H75B 108.6
Al2 C75 H75B 108.6
H75A C75 H75B 107.6
C75 C76 H76A 109.5
C75 C76 H76B 109.5
H76A C76 H76B 109.5
C75 C76 H76C 109.5
H76A C76 H76C 109.5
H76B C76 H76C 109.5

loop_
_geom_bond_atom_site_label_1
_geom_bond_atom_site_label_2
_geom_bond_distance
Al1 O1 1.7129(12)
Al1 N2 1.9064(14)
Al1 C37 1.9566(18)
Al1 N1 2.0767(15)
Al2 O1 1.7073(13)
Al2 N3 1.8943(15)
Al2 C75 1.9602(18)
Al2 N4 2.0976(15)
N1 C1 1.455(2)
N1 C13 1.475(2)
N1 H1 0.810(17)
N2 C2 1.366(2)
N2 C25 1.435(2)
N3 C39 1.369(2)
N3 C51 1.432(2)
N4 C40 1.464(2)
N4 C63 1.474(2)
N4 H2 0.91(2)
C1 C2 1.372(2)
C1 C5 1.443(2)
C2 C3 1.492(2)
C3 C12 1.375(2)
C3 C4 1.411(2)
C4 C9 1.393(2)
C4 C5 1.424(2)
C5 C6 1.379(2)
C6 C7 1.426(2)
C6 H6A 0.9500
C7 C8 1.367(3)
C7 H7A 0.9500
C8 C9 1.426(2)
C8 H8A 0.9500
C9 C10 1.418(3)
C10 C11 1.367(3)
C10 H10A 0.9500
C11 C12 1.420(2)
C11 H11A 0.9500
C12 H12A 0.9500
C13 C18 1.405(2)
C13 C14 1.406(2)
C14 C15 1.392(3)
C14 C19 1.518(3)
C15 C16 1.379(3)
C15 H15A 0.9500
C16 C17 1.380(3)
C16 H16A 0.9500
C17 C18 1.401(2)
C17 H17A 0.9500
C18 C22 1.516(2)
C19 C20 1.531(3)
C19 C21 1.535(3)
C19 H19A 1.0000
C20 H20A 0.9800
C20 H20B 0.9800
C20 H20C 0.9800
C21 H21A 0.9800
C21 H21B 0.9800
C21 H21C 0.9800
C22 C23 1.532(3)
C22 C24 1.533(3)
C22 H22A 0.988(17)
C23 H23A 0.9800
C23 H23B 0.9800
C23 H23C 0.9800
C24 H24A 0.9800
C24 H24B 0.9800
C24 H24C 0.9800
C25 C26 1.408(2)
C25 C30 1.417(2)
C26 C27 1.394(2)
C26 C31 1.516(2)
C27 C28 1.379(3)
C27 H27A 0.9500
C28 C29 1.383(3)
C28 H28A 0.9500
C29 C30 1.395(2)
C29 H29A 0.9500
C30 C34 1.524(2)
C31 C32 1.524(3)
C31 C33 1.524(3)
C31 H31A 1.0000
C32 H32A 0.9800
C32 H32B 0.9800
C32 H32C 0.9800
C33 H33A 0.9800
C33 H33B 0.9800
C33 H33C 0.9800
C34 C36 1.524(2)
C34 C35 1.533(2)
C34 H34A 1.0000
C35 H35A 0.9800
C35 H35B 0.9800
C35 H35C 0.9800
C36 H36A 0.9800
C36 H36B 0.9800
C36 H36C 0.9800
C37 C38 1.537(3)
C37 H37A 0.9900
C37 H37B 0.9900
C38 H38A 0.9800
C38 H38B 0.9800
C38 H38C 0.9800
C39 C40 1.372(2)
C39 C43 1.483(2)
C40 C41 1.451(2)
C41 C50 1.372(2)
C41 C42 1.422(2)
C42 C47 1.389(2)
C42 C43 1.419(2)
C43 C44 1.377(2)
C44 C45 1.422(2)
C44 H44A 0.9500
C45 C46 1.377(2)
C45 H45A 0.9500
C46 C47 1.413(3)
C46 H46A 0.9500
C47 C48 1.422(3)
C48 C49 1.368(3)
C48 H48A 0.9500
C49 C50 1.422(3)
C49 H49A 0.9500
C50 H50A 0.9500
C51 C56 1.410(2)
C51 C52 1.416(3)
C52 C53 1.394(3)
C52 C57 1.521(3)
C53 C54 1.385(3)
C53 H53A 0.9500
C54 C55 1.381(3)
C54 H54A 0.9500
C55 C56 1.390(3)
C55 H55A 0.9500
C56 C60 1.522(3)
C57 C58 1.523(2)
C57 C59 1.526(2)
C57 H57A 1.0000
C58 H58A 0.9800
C58 H58B 0.9800
C58 H58C 0.9800
C59 H59A 0.9800
C59 H59B 0.9800
C59 H59C 0.9800
C60 C61 1.525(3)
C60 C62 1.532(3)
C60 H60A 1.0000
C61 H61A 0.9800
C61 H61B 0.9800
C61 H61C 0.9800
C62 H62A 0.9800
C62 H62B 0.9800
C62 H62C 0.9800
C63 C64 1.403(3)
C63 C68 1.406(2)
C64 C65 1.395(3)
C64 C69 1.524(3)
C65 C66 1.380(3)
C65 H65A 0.9500
C66 C67 1.374(3)
C66 H66A 0.9500
C67 C68 1.394(3)
C67 H67A 0.9500
C68 C72 1.519(3)
C69 C71 1.525(3)
C69 C70 1.529(3)
C69 H69A 1.02(2)
C70 H70A 0.9800
C70 H70B 0.9800
C70 H70C 0.9800
C71 H71A 0.9800
C71 H71B 0.9800
C71 H71C 0.9800
C72 C73 1.535(3)
C72 C74 1.535(3)
C72 H72A 1.0000
C73 H73A 0.9800
C73 H73B 0.9800
C73 H73C 0.9800
C74 H74A 0.9800
C74 H74B 0.9800
C74 H74C 0.9800
C75 C76 1.532(3)
C75 H75A 0.9900
C75 H75B 0.9900
C76 H76A 0.9800
C76 H76B 0.9800
C76 H76C 0.9800
